data_7062079
loop_
_publ_author_name
'Li, Jun-Jun'
'Feng, Zhen-Jie'
'Wu, Xue-Song'
'Li, Ying'
'Wu, Di'
'Sun, Jing'
'Wang, Xin-Long'
'Su, Zhong-Min'

_publ_section_title
;
 Two new transition metal--organic frameworks as multiresponsive
 fluorescence sensors for detecting Fe3+, Cr2O72&#x2212; and TNP
;
_journal_issue 47
_journal_name_full 'New Journal of Chemistry'
_journal_page_first 22739
_journal_page_last 22745
_journal_paper_doi 10.1039/D2NJ03746G
_journal_volume 46
_journal_year 2022
_chemical_formula_moiety 'C38 H32 Cd3 N10 O18 S2, 2(O)'
_chemical_formula_sum 'C38 H36 Cd3 N10 O20 S2'
_chemical_formula_weight 1354.09
_chemical_name_systematic CUST-752
_space_group_crystal_system triclinic
_space_group_IT_number 2
_space_group_name_Hall '-P 1'
_space_group_name_H-M_alt 'P -1'
_atom_sites_solution_hydrogens mixed
_atom_sites_solution_primary iterative
_audit_creation_date 2022-07-11
_audit_creation_method
;
Olex2 1.2
(compiled 2018.05.29 svn.r3508 for OlexSys, GUI svn.r5506)
;
_audit_update_record
;
2022-07-17 deposited with the CCDC.	2022-11-01 downloaded from the CCDC.
;
_cell_angle_alpha 99.619(9)
_cell_angle_beta 104.626(10)
_cell_angle_gamma 108.469(8)
_cell_formula_units_Z 1
_cell_length_a 8.8442(16)
_cell_length_b 10.1875(16)
_cell_length_c 14.161(3)
_cell_measurement_reflns_used 4565
_cell_measurement_temperature 294.91
_cell_measurement_theta_max 24.986
_cell_measurement_theta_min 2.528
_cell_volume 1127.7(4)
_computing_cell_refinement 'SAINT V8.38A (?, 2016)'
_computing_data_collection 'APEX3 Ver. 2016.5-0 (Bruker-AXS, 2016)'
_computing_data_reduction 'SAINT V8.38A (?, 2016)'
_computing_molecular_graphics 'Olex2 (Dolomanov et al., 2009)'
_computing_publication_material 'Olex2 (Dolomanov et al., 2009)'
_computing_structure_refinement 'ShelXL (Sheldrick, 2015)'
_computing_structure_solution 'olex2.solve (Bourhis et al., 2015)'
_diffrn_ambient_temperature 294.91
_diffrn_measured_fraction_theta_full 0.995
_diffrn_measured_fraction_theta_max 0.995
_diffrn_measurement_device_type 'Bruker APEX-II CCD'
_diffrn_measurement_method '\f and \w scans'
_diffrn_radiation_type MoK\a
_diffrn_radiation_wavelength 0.71073
_diffrn_reflns_av_R_equivalents 0.0964
_diffrn_reflns_av_unetI/netI 0.0637
_diffrn_reflns_Laue_measured_fraction_full 0.995
_diffrn_reflns_Laue_measured_fraction_max 0.995
_diffrn_reflns_limit_h_max 10
_diffrn_reflns_limit_h_min -10
_diffrn_reflns_limit_k_max 12
_diffrn_reflns_limit_k_min -12
_diffrn_reflns_limit_l_max 16
_diffrn_reflns_limit_l_min -16
_diffrn_reflns_number 22008
_diffrn_reflns_point_group_measured_fraction_full 0.995
_diffrn_reflns_point_group_measured_fraction_max 0.995
_diffrn_reflns_theta_full 25.118
_diffrn_reflns_theta_max 25.118
_diffrn_reflns_theta_min 2.314
_exptl_absorpt_coefficient_mu 1.588
_exptl_absorpt_correction_T_max 0.728
_exptl_absorpt_correction_T_min 0.690
_exptl_absorpt_correction_type multi-scan
_exptl_crystal_colour 'clear colourless'
_exptl_crystal_colour_lustre clear
_exptl_crystal_colour_primary colourless
_exptl_crystal_density_diffrn 1.994
_exptl_crystal_description block
_exptl_crystal_F_000 670
_exptl_crystal_size_max 0.24
_exptl_crystal_size_mid 0.22
_exptl_crystal_size_min 0.2
_refine_diff_density_max 0.833
_refine_diff_density_min -1.410
_refine_diff_density_rms 0.116
_refine_ls_extinction_coef 0.0021(4)
_refine_ls_extinction_expression Fc^*^=kFc[1+0.001xFc^2^\l^3^/sin(2\q)]^-1/4^
_refine_ls_extinction_method 'SHELXL-2016/4 (Sheldrick 2016)'
_refine_ls_goodness_of_fit_ref 1.047
_refine_ls_hydrogen_treatment constr
_refine_ls_matrix_type full
_refine_ls_number_parameters 370
_refine_ls_number_reflns 4012
_refine_ls_number_restraints 42
_refine_ls_restrained_S_all 1.044
_refine_ls_R_factor_all 0.0768
_refine_ls_R_factor_gt 0.0452
_refine_ls_shift/su_max 0.001
_refine_ls_shift/su_mean 0.000
_refine_ls_structure_factor_coef Fsqd
_refine_ls_weighting_details 'w=1/[\s^2^(Fo^2^)+(0.0204P)^2^+3.6275P] where P=(Fo^2^+2Fc^2^)/3'
_refine_ls_weighting_scheme calc
_refine_ls_wR_factor_gt 0.0773
_refine_ls_wR_factor_ref 0.0857
_reflns_Friedel_coverage 0.000
_reflns_number_gt 2946
_reflns_number_total 4012
_reflns_threshold_expression 'I > 2\s(I)'
_cod_data_source_file d2nj03746g2.cif
_cod_data_source_block 1_sq
_cod_depositor_comments 'Adding full bibliography for 7062079--7062080.cif.'
_cod_database_code 7062079
_shelx_shelxl_version_number 2016/4
_shelx_space_group_comment
;
The symmetry employed for this shelxl refinement is uniquely defined
by the following loop, which should always be used as a source of
symmetry information in preference to the above space-group names.
They are only intended as comments.
;
_shelx_estimated_absorpt_t_max 0.742
_shelx_estimated_absorpt_t_min 0.702
_olex2_refinement_description
;
1. Fixed Uiso
 At 1.2 times of:
  All C(H) groups
 At 1.5 times of:
  All O(H,H) groups
2. Uiso/Uaniso restraints and constraints
Uanis(O10) \\sim Ueq, Uanis(O10A) \\sim Ueq, Uanis(O0AA) \\sim Ueq: with sigma
of 0.01 and sigma for terminal atoms of 0.02
Uanis(O2AB) \\sim Ueq, Uanis(O2AA) \\sim Ueq, Uanis(O1AB) \\sim Ueq,
Uanis(O1AA) \\sim Ueq: with sigma of 0.01 and sigma for terminal atoms of 0.02
Uanis(O2AB) \\sim Ueq, Uanis(O2AA) \\sim Ueq, Uanis(O1AB) \\sim Ueq,
Uanis(O1AA) \\sim Ueq, Uanis(O10A) \\sim Ueq, Uanis(O10) \\sim Ueq, Uanis(O0AA)
\\sim Ueq: with sigma of 0.01 and sigma for terminal atoms of 0.02
3. Rigid body (RIGU) restrains
 O10, O10A, O0AA
 with sigma for 1-2 distances of 0.001 and sigma for 1-3 distances of 0.002
 O2AB, O2AA, O1AB, O1AA, O10A, O10, O0AA
 with sigma for 1-2 distances of 0.001 and sigma for 1-3 distances of 0.002
4. Others
 Fixed Sof: O10(0.625) O10A(0.25) O0AA(0.125) O2AA(0.5) O1AA(0.5) O1AB(0.5)
 O2AB(0.5)
5.a Rotating group:
 O5(H5A,H5B), O7(H7A,H7B)
5.b Aromatic/amide H refined with riding coordinates:
 C2(H2), C3(H3), C7(H7), C8(H8), C9(H9), C11(H11), C14(H14), C15(H15),
 C16(H16), C17(H17), C18(H18), C19(H19)
;
_olex2_submission_special_instructions 'No special instructions were received'

loop_
_space_group_symop_operation_xyz
'x, y, z'
'-x, -y, -z'

loop_
_atom_site_label
_atom_site_type_symbol
_atom_site_fract_x
_atom_site_fract_y
_atom_site_fract_z
_atom_site_U_iso_or_equiv
_atom_site_adp_type
_atom_site_occupancy
_atom_site_site_symmetry_order
_atom_site_calc_flag
_atom_site_refinement_flags_posn
_atom_site_refinement_flags_adp
_atom_site_refinement_flags_occupancy
_atom_site_disorder_assembly
_atom_site_disorder_group
Cd1 Cd 0.86423(5) 0.78929(4) 0.38644(3) 0.02704(15) Uani 1 1 d . . . . .
Cd2 Cd 0.000000 1.000000 1.000000 0.0506(2) Uani 1 2 d S T P . .
S1 S 1.2932(3) 0.36110(19) 0.15761(15) 0.0571(6) Uani 1 1 d . . . . .
O1 O 0.9201(5) 0.0823(4) 0.4434(3) 0.0411(11) Uani 1 1 d . . . . .
O2 O 0.8488(5) 0.5450(4) 0.3970(3) 0.0365(10) Uani 1 1 d . . . . .
O3 O 0.9640(5) -0.0356(4) 0.3129(4) 0.0456(12) Uani 1 1 d . . . . .
N1 N 0.6630(6) 0.7803(5) 0.4556(3) 0.0259(11) Uani 1 1 d . . . . .
O4 O 1.0481(6) 0.6913(4) 0.3562(4) 0.0603(15) Uani 1 1 d . . . . .
O5 O 0.0378(7) 0.8915(5) 1.1339(4) 0.0674(15) Uani 1 1 d . . . . .
H5A H -0.008889 0.919282 1.178774 0.101 Uiso 1 1 d GR . . . .
H5B H 0.146719 0.922499 1.171692 0.101 Uiso 1 1 d GR . . . .
N2 N 0.5596(5) 0.8525(4) 0.5715(3) 0.0259(11) Uani 1 1 d . . . . .
C1 C 1.0338(7) 0.4534(5) 0.3383(4) 0.0211(12) Uani 1 1 d . . . . .
C2 C 0.9804(6) 0.3277(5) 0.3672(4) 0.0212(12) Uani 1 1 d . . . . .
H2 H 0.913207 0.319372 0.408635 0.025 Uiso 1 1 calc R . . . .
O6 O 1.2251(6) 0.2205(5) 0.0889(4) 0.0781(19) Uani 1 1 d . . . . .
O7 O 0.6980(7) 0.6674(5) 0.2159(3) 0.0654(15) Uani 1 1 d . . . . .
H7A H 0.641232 0.716939 0.188153 0.098 Uiso 1 1 d GR . . . .
H7B H 0.616333 0.586970 0.212083 0.098 Uiso 1 1 d GR . . . .
C3 C 1.1364(7) 0.4666(5) 0.2779(4) 0.0234(13) Uani 1 1 d . . . . .
H3 H 1.176882 0.552347 0.260888 0.028 Uiso 1 1 calc R . . . .
C4 C 0.9651(7) 0.0793(6) 0.3665(5) 0.0332(15) Uani 1 1 d . . . . .
C5 C 1.0264(7) 0.2137(5) 0.3350(4) 0.0213(12) Uani 1 1 d . . . . .
N3 N 0.3653(6) 0.9429(6) 0.8594(4) 0.0437(14) Uani 1 1 d . . . . .
C6 C 1.1782(7) 0.3523(5) 0.2430(4) 0.0217(12) Uani 1 1 d . . . . .
C7 C 0.6708(7) 0.8908(6) 0.5215(4) 0.0277(13) Uani 1 1 d . . . . .
H7 H 0.744221 0.984661 0.532499 0.033 Uiso 1 1 calc R . . . .
C8 C 1.1252(7) 0.2271(5) 0.2728(4) 0.0269(13) Uani 1 1 d . . . . .
H8 H 1.156368 0.151455 0.250626 0.032 Uiso 1 1 calc R . . . .
N4 N 0.6225(7) 1.1876(5) 0.7487(5) 0.0506(16) Uani 1 1 d . . . . .
N5 N 0.1913(6) 0.9366(6) 0.9471(4) 0.0486(16) Uani 1 1 d . . . . .
C9 C 0.4620(7) 0.8917(6) 0.7164(4) 0.0331(15) Uani 1 1 d . . . . .
H9 H 0.408578 0.793402 0.706147 0.040 Uiso 1 1 calc R . . . .
C10 C 0.5477(7) 0.9460(6) 0.6541(4) 0.0284(13) Uani 1 1 d . . . . .
C11 C 0.5392(7) 0.6633(6) 0.4619(4) 0.0323(14) Uani 1 1 d . . . . .
H11 H 0.505590 0.569304 0.423484 0.039 Uiso 1 1 calc R . . . .
C12 C 0.9724(7) 0.5700(6) 0.3672(4) 0.0285(14) Uani 1 1 d . . . . .
C13 C 0.4592(7) 0.9909(7) 0.7950(5) 0.0384(16) Uani 1 1 d . . . . .
C14 C 0.4736(7) 0.7054(6) 0.5325(4) 0.0328(14) Uani 1 1 d . . . . .
H14 H 0.387811 0.647257 0.551160 0.039 Uiso 1 1 calc R . . . .
C15 C 0.6228(8) 1.0937(6) 0.6710(5) 0.0399(16) Uani 1 1 d . . . . .
H15 H 0.675549 1.128546 0.626213 0.048 Uiso 1 1 calc R . . . .
C16 C 0.2786(8) 1.0127(7) 0.8991(5) 0.0484(19) Uani 1 1 d . . . . .
H16 H 0.280731 1.102700 0.893126 0.058 Uiso 1 1 calc R . . . .
C17 C 0.5415(8) 1.1356(7) 0.8093(6) 0.0506(19) Uani 1 1 d . . . . .
H17 H 0.540146 1.199751 0.863881 0.061 Uiso 1 1 calc R . . . .
C18 C 0.3287(8) 0.8146(8) 0.8836(5) 0.0477(19) Uani 1 1 d . . . . .
H18 H 0.369214 0.743341 0.866342 0.057 Uiso 1 1 calc R . . . .
C19 C 0.2216(8) 0.8116(7) 0.9378(5) 0.0508(19) Uani 1 1 d . . . . .
H19 H 0.175950 0.736677 0.964340 0.061 Uiso 1 1 calc R . . . .
O10 O -0.0619(14) 0.6010(9) 1.1048(6) 0.060(2) Uani 0.625 1 d . U . A 1
O10A O 0.052(3) 0.616(2) 1.0766(17) 0.075(7) Uani 0.25 1 d . U . B 2
O0AA O -0.212(6) 0.538(4) 1.084(3) 0.049(10) Uani 0.125 1 d . U . C 2
O2AA O 1.4532(17) 0.4235(13) 0.2020(10) 0.039(3) Uani 0.5 1 d . U . D 1
O1AA O 1.2308(16) 0.4738(14) 0.0984(10) 0.041(3) Uani 0.5 1 d . U . D 1
O1AB O 1.308(2) 0.462(2) 0.1195(14) 0.073(5) Uani 0.5 1 d . U . D 2
O2AB O 1.4810(16) 0.3820(14) 0.2329(10) 0.046(3) Uani 0.5 1 d . U . D 2

loop_
_atom_site_aniso_label
_atom_site_aniso_U_11
_atom_site_aniso_U_22
_atom_site_aniso_U_33
_atom_site_aniso_U_23
_atom_site_aniso_U_13
_atom_site_aniso_U_12
Cd1 0.0299(3) 0.0185(2) 0.0423(3) 0.01109(19) 0.0211(2) 0.01288(19)
Cd2 0.0314(4) 0.0338(4) 0.0731(6) -0.0203(4) 0.0355(4) -0.0019(3)
S1 0.0476(13) 0.0395(10) 0.0555(13) -0.0229(9) 0.0402(11) -0.0208(9)
O1 0.035(3) 0.041(3) 0.051(3) 0.031(2) 0.016(2) 0.008(2)
O2 0.046(3) 0.038(2) 0.040(3) 0.009(2) 0.022(2) 0.028(2)
O3 0.045(3) 0.017(2) 0.075(3) 0.020(2) 0.020(3) 0.009(2)
N1 0.027(3) 0.024(3) 0.029(3) 0.004(2) 0.012(2) 0.012(2)
O4 0.045(3) 0.018(2) 0.132(5) 0.024(3) 0.045(3) 0.017(2)
O5 0.061(4) 0.045(3) 0.101(4) 0.007(3) 0.041(3) 0.020(3)
N2 0.021(3) 0.025(3) 0.034(3) 0.003(2) 0.015(2) 0.008(2)
C1 0.021(3) 0.018(3) 0.022(3) 0.002(2) 0.005(3) 0.007(2)
C2 0.019(3) 0.026(3) 0.020(3) 0.006(2) 0.008(2) 0.008(2)
O6 0.062(4) 0.051(3) 0.086(4) -0.039(3) 0.059(3) -0.022(3)
O7 0.077(4) 0.043(3) 0.046(3) 0.004(2) 0.003(3) -0.001(3)
C3 0.026(3) 0.018(3) 0.025(3) 0.011(2) 0.006(3) 0.007(2)
C4 0.019(3) 0.025(3) 0.049(4) 0.017(3) -0.004(3) 0.006(3)
C5 0.023(3) 0.013(3) 0.026(3) 0.008(2) 0.004(3) 0.006(2)
N3 0.025(3) 0.048(3) 0.046(4) -0.014(3) 0.016(3) 0.008(3)
C6 0.022(3) 0.022(3) 0.019(3) 0.003(2) 0.012(3) 0.003(2)
C7 0.020(3) 0.024(3) 0.044(4) 0.008(3) 0.017(3) 0.009(3)
C8 0.021(3) 0.018(3) 0.040(4) -0.002(3) 0.013(3) 0.007(2)
N4 0.042(4) 0.032(3) 0.070(4) -0.009(3) 0.026(3) 0.009(3)
N5 0.026(3) 0.046(3) 0.053(4) -0.024(3) 0.019(3) 0.001(3)
C9 0.022(3) 0.032(3) 0.038(4) -0.006(3) 0.011(3) 0.008(3)
C10 0.016(3) 0.027(3) 0.038(4) -0.003(3) 0.011(3) 0.006(2)
C11 0.036(4) 0.023(3) 0.036(4) 0.002(3) 0.018(3) 0.007(3)
C12 0.025(3) 0.024(3) 0.038(4) 0.005(3) 0.007(3) 0.014(3)
C13 0.020(3) 0.045(4) 0.044(4) -0.008(3) 0.017(3) 0.009(3)
C14 0.027(3) 0.023(3) 0.043(4) 0.003(3) 0.018(3) 0.000(3)
C15 0.033(4) 0.035(4) 0.051(4) 0.001(3) 0.022(3) 0.012(3)
C16 0.030(4) 0.043(4) 0.059(5) -0.020(3) 0.025(4) 0.006(3)
C17 0.031(4) 0.047(4) 0.063(5) -0.015(4) 0.018(4) 0.014(3)
C18 0.028(4) 0.058(5) 0.050(5) -0.012(4) 0.018(3) 0.016(3)
C19 0.036(4) 0.052(4) 0.051(5) -0.013(3) 0.019(4) 0.009(3)
O10 0.087(7) 0.047(5) 0.046(5) 0.012(4) 0.017(5) 0.029(5)
O10A 0.082(14) 0.046(11) 0.068(13) 0.034(10) -0.002(11) -0.004(10)
O0AA 0.062(18) 0.055(17) 0.030(16) 0.022(13) 0.007(14) 0.021(14)
O2AA 0.029(7) 0.045(7) 0.037(7) 0.015(5) 0.007(5) 0.008(5)
O1AA 0.057(8) 0.043(6) 0.037(6) 0.023(5) 0.031(6) 0.016(6)
O1AB 0.082(11) 0.086(9) 0.085(11) 0.041(8) 0.068(10) 0.036(9)
O2AB 0.018(6) 0.067(8) 0.048(8) 0.009(6) 0.010(6) 0.015(5)

loop_
_atom_type_symbol
_atom_type_description
_atom_type_scat_dispersion_real
_atom_type_scat_dispersion_imag
_atom_type_scat_source
C C 0.0033 0.0016 'International Tables Vol C Tables 4.2.6.8 and 6.1.1.4'
H H 0.0000 0.0000 'International Tables Vol C Tables 4.2.6.8 and 6.1.1.4'
N N 0.0061 0.0033 'International Tables Vol C Tables 4.2.6.8 and 6.1.1.4'
O O 0.0106 0.0060 'International Tables Vol C Tables 4.2.6.8 and 6.1.1.4'
S S 0.1246 0.1234 'International Tables Vol C Tables 4.2.6.8 and 6.1.1.4'
Cd Cd -0.8075 1.2024 'International Tables Vol C Tables 4.2.6.8 and 6.1.1.4'

loop_
_geom_angle_atom_site_label_1
_geom_angle_atom_site_label_2
_geom_angle_atom_site_label_3
_geom_angle
_geom_angle_site_symmetry_1
_geom_angle_site_symmetry_3
_geom_angle_publ_flag
O2 Cd1 O1 95.71(13) . 2_766 ?
O2AAa S1 O6 119.8(6) . . ?
O1ABb S1 O6 116.5(9) . . ?
O2ABb S1 C6 101.1(5) . . ?
O1AAa S1 C6 99.6(5) . . ?
O1ABb S1 C6 115.6(7) . . ?
O2AAa S1 C6 112.9(6) . . ?
O2AAa S1 O1AA 106.9(7) . . ?
O1ABb S1 O2AB 109.1(9) . . ?
O3 Cd1 O1 94.69(15) 1_565 2_766 ?
O3 Cd1 O2 143.02(14) 1_565 . ?
O3 Cd1 O7 81.05(17) 1_565 . ?
N1 Cd1 O1 89.25(16) . 2_766 ?
N1 Cd1 O2 92.90(14) . . ?
N1 Cd1 O3 122.65(15) . 1_565 ?
N1 Cd1 O4 146.60(16) . . ?
N1 Cd1 O7 100.24(18) . . ?
O4 Cd1 O1 85.85(17) . 2_766 ?
O4 Cd1 O2 54.92(14) . . ?
O4 Cd1 O3 90.70(16) . 1_565 ?
O4 Cd1 O7 85.68(19) . . ?
O7 Cd1 O1 170.46(17) . 2_766 ?
O7 Cd1 O2 82.96(15) . . ?
O5 Cd2 O5 180.00(18) 2_577 . ?
O5 Cd2 O6 84.7(2) 2_577 1_466 ?
O5 Cd2 O6 84.7(2) . 2_666 ?
O5 Cd2 O6 95.3(2) . 1_466 ?
O5 Cd2 O6 95.3(2) 2_577 2_666 ?
O6 Cd2 O6 180.0 1_466 2_666 ?
N5 Cd2 O5 91.7(2) 2_577 2_577 ?
N5 Cd2 O5 88.3(2) 2_577 . ?
N5 Cd2 O5 91.7(2) . . ?
N5 Cd2 O5 88.3(2) . 2_577 ?
N5 Cd2 O6 94.71(17) . 2_666 ?
N5 Cd2 O6 85.29(18) . 1_466 ?
N5 Cd2 O6 94.71(17) 2_577 1_466 ?
N5 Cd2 O6 85.29(18) 2_577 2_666 ?
N5 Cd2 N5 180.0 2_577 . ?
O6 S1 C6 106.2(3) . . ?
O6 S1 O1AA 109.6(6) . . ?
O6 S1 O2AB 106.9(6) . . ?
C4 O1 Cd1 119.2(4) . 2_766 ?
C12 O2 Cd1 86.0(3) . . ?
C4 O3 Cd1 105.7(4) . 1_545 ?
C7 N1 Cd1 122.4(4) . . ?
C7 N1 C11 105.9(5) . . ?
C11 N1 Cd1 129.7(3) . . ?
C12 O4 Cd1 96.1(4) . . ?
Cd2 O5 H5A 110.9 . . ?
Cd2 O5 H5B 111.8 . . ?
H5A O5 H5B 102.3 . . ?
C7 N2 C10 125.4(5) . . ?
C7 N2 C14 106.2(4) . . ?
C14 N2 C10 128.2(5) . . ?
C2 C1 C3 119.7(5) . . ?
C2 C1 C12 119.8(5) . . ?
C3 C1 C12 120.4(5) . . ?
C1 C2 H2 119.7 . . ?
C1 C2 C5 120.7(5) . . ?
C5 C2 H2 119.7 . . ?
S1 O6 Cd2 151.4(3) . 1_644 ?
Cd1 O7 H7A 111.4 . . ?
Cd1 O7 H7B 110.8 . . ?
H7A O7 H7B 102.6 . . ?
C1 C3 H3 120.0 . . ?
C6 C3 C1 120.0(5) . . ?
C6 C3 H3 120.0 . . ?
O1 C4 O3 122.6(5) . . ?
O1 C4 C5 120.1(5) . . ?
O3 C4 C5 117.3(6) . . ?
C2 C5 C4 119.3(5) . . ?
C8 C5 C2 119.0(5) . . ?
C8 C5 C4 121.7(5) . . ?
C16 N3 C13 124.8(6) . . ?
C16 N3 C18 106.9(6) . . ?
C18 N3 C13 128.0(5) . . ?
C3 C6 S1 120.8(4) . . ?
C3 C6 C8 120.0(5) . . ?
C8 C6 S1 119.2(4) . . ?
N1 C7 N2 111.9(5) . . ?
N1 C7 H7 124.0 . . ?
N2 C7 H7 124.0 . . ?
C5 C8 C6 120.6(5) . . ?
C5 C8 H8 119.7 . . ?
C6 C8 H8 119.7 . . ?
C17 N4 C15 117.6(6) . . ?
C16 N5 Cd2 121.1(5) . . ?
C16 N5 C19 106.1(5) . . ?
C19 N5 Cd2 131.7(5) . . ?
C10 C9 H9 121.7 . . ?
C10 C9 C13 116.6(6) . . ?
C13 C9 H9 121.7 . . ?
C9 C10 N2 121.0(5) . . ?
C9 C10 C15 119.8(5) . . ?
C15 C10 N2 119.3(5) . . ?
N1 C11 H11 125.2 . . ?
C14 C11 N1 109.7(5) . . ?
C14 C11 H11 125.2 . . ?
O2 C12 O4 122.5(5) . . ?
O2 C12 C1 120.4(5) . . ?
O4 C12 C1 117.1(5) . . ?
C9 C13 N3 119.8(6) . . ?
C17 C13 N3 119.7(5) . . ?
C17 C13 C9 120.4(6) . . ?
N2 C14 H14 126.9 . . ?
C11 C14 N2 106.3(5) . . ?
C11 C14 H14 126.9 . . ?
N4 C15 C10 122.7(6) . . ?
N4 C15 H15 118.6 . . ?
C10 C15 H15 118.6 . . ?
N3 C16 H16 124.4 . . ?
N5 C16 N3 111.2(6) . . ?
N5 C16 H16 124.4 . . ?
N4 C17 C13 122.8(6) . . ?
N4 C17 H17 118.6 . . ?
C13 C17 H17 118.6 . . ?
N3 C18 H18 126.7 . . ?
C19 C18 N3 106.5(6) . . ?
C19 C18 H18 126.7 . . ?
N5 C19 H19 125.3 . . ?
C18 C19 N5 109.3(7) . . ?
C18 C19 H19 125.3 . . ?

loop_
_geom_bond_atom_site_label_1
_geom_bond_atom_site_label_2
_geom_bond_distance
_geom_bond_site_symmetry_2
_geom_bond_publ_flag
Cd1 O1 2.490(4) 2_766 ?
Cd1 O2 2.481(4) . ?
Cd1 O3 2.265(4) 1_565 ?
Cd1 N1 2.223(4) . ?
Cd1 O4 2.250(4) . ?
Cd1 O7 2.363(4) . ?
Cd2 O5 2.355(5) 2_577 ?
Cd2 O5 2.355(5) . ?
Cd2 O6 2.356(4) 2_666 ?
Cd2 O6 2.356(4) 1_466 ?
Cd2 N5 2.238(5) 2_577 ?
Cd2 N5 2.238(5) . ?
S1 O6 1.433(4) . ?
S1 C6 1.762(5) . ?
S1 O2AA 1.284(13) . ?
S1 O1AA 1.678(13) . ?
S1 O1AB 1.228(17) . ?
S1 O2AB 1.657(12) . ?
O1 Cd1 2.490(4) 2_766 ?
O1 C4 1.250(7) . ?
O2 C12 1.237(7) . ?
O3 Cd1 2.265(4) 1_545 ?
O3 C4 1.280(7) . ?
N1 C7 1.308(6) . ?
N1 C11 1.374(7) . ?
O4 C12 1.262(7) . ?
O5 H5A 0.8945 . ?
O5 H5B 0.8972 . ?
N2 C7 1.351(7) . ?
N2 C10 1.428(7) . ?
N2 C14 1.385(7) . ?
C1 C2 1.386(7) . ?
C1 C3 1.388(7) . ?
C1 C12 1.494(7) . ?
C2 H2 0.9300 . ?
C2 C5 1.392(7) . ?
O6 Cd2 2.356(4) 1_644 ?
O7 H7A 0.8885 . ?
O7 H7B 0.8865 . ?
C3 H3 0.9300 . ?
C3 C6 1.383(7) . ?
C4 C5 1.491(7) . ?
C5 C8 1.383(7) . ?
N3 C13 1.427(8) . ?
N3 C16 1.356(7) . ?
N3 C18 1.367(9) . ?
C6 C8 1.387(7) . ?
C7 H7 0.9300 . ?
C8 H8 0.9300 . ?
N4 C15 1.333(7) . ?
N4 C17 1.324(8) . ?
N5 C16 1.312(8) . ?
N5 C19 1.374(8) . ?
C9 H9 0.9300 . ?
C9 C10 1.376(8) . ?
C9 C13 1.383(8) . ?
C10 C15 1.389(8) . ?
C11 H11 0.9300 . ?
C11 C14 1.352(7) . ?
C13 C17 1.375(9) . ?
C14 H14 0.9300 . ?
C15 H15 0.9300 . ?
C16 H16 0.9300 . ?
C17 H17 0.9300 . ?
C18 H18 0.9300 . ?
C18 C19 1.357(8) . ?
C19 H19 0.9300 . ?
